data_7026341
loop_
_publ_author_name
'Mothes, Robert'
'R\"uffer, Tobias'
'Shen, Yingzhong'
'Jakob, Alexander'
'Walfort, Bernhard'
'Petzold, Holm'
'Schulz, Stefan E.'
'Ecke, Ramona'
'Gessner, Thomas'
'Lang, Heinrich'

_publ_section_title
;
 Phosphite copper(I) trifluoroacetates [((RO)3P)mCuO2CCF3] (m = 1, 2, 3):
 synthesis, solid state structures and their potential use as CVD
 precursors.
;
_journal_issue 46
_journal_name_full 'Dalton transactions (Cambridge, England : 2003)'
_journal_page_first 11235
_journal_page_last 11247
_journal_paper_doi 10.1039/c0dt00347f
_journal_volume 39
_journal_year 2010
_chemical_formula_sum 'C20 H18 Cu F30 O11 P3'
_chemical_formula_weight 1160.79
_chemical_name_systematic
;
?
;
_space_group_IT_number 15
_symmetry_cell_setting monoclinic
_symmetry_space_group_name_Hall '-C 2yc'
_symmetry_space_group_name_H-M 'C 1 2/c 1'
_atom_sites_solution_hydrogens geom
_atom_sites_solution_primary direct
_atom_sites_solution_secondary difmap
_audit_creation_method SHELXL-97
_cell_angle_alpha 90.00
_cell_angle_beta 100.533(6)
_cell_angle_gamma 90.00
_cell_formula_units_Z 8
_cell_length_a 20.409(6)
_cell_length_b 12.172(4)
_cell_length_c 32.515(9)
_cell_measurement_reflns_used 7564
_cell_measurement_temperature 178(2)
_cell_measurement_theta_max 26.34
_cell_measurement_theta_min 2.26
_cell_volume 7941(4)
_computing_cell_refinement Saint
_computing_data_collection Smart
_computing_data_reduction Saint
_computing_molecular_graphics XP
_computing_publication_material Shelxtl
_computing_structure_refinement 'SHELXL-97 (Sheldrick, 1997)'
_computing_structure_solution 'SHELXS-97 (Sheldrick, 1990)'
_diffrn_ambient_temperature 178(2)
_diffrn_measured_fraction_theta_full 0.943
_diffrn_measured_fraction_theta_max 0.943
_diffrn_measurement_device_type 'Bruker Smart 1k CCD'
_diffrn_measurement_method 'omega scans'
_diffrn_radiation_monochromator graphite
_diffrn_radiation_source 'fine-focus sealed tube'
_diffrn_radiation_type MoK\a
_diffrn_radiation_wavelength 0.71073
_diffrn_reflns_av_R_equivalents 0.0481
_diffrn_reflns_av_sigmaI/netI 0.0740
_diffrn_reflns_limit_h_max 24
_diffrn_reflns_limit_h_min -24
_diffrn_reflns_limit_k_max 14
_diffrn_reflns_limit_k_min 0
_diffrn_reflns_limit_l_max 39
_diffrn_reflns_limit_l_min 0
_diffrn_reflns_number 14417
_diffrn_reflns_theta_full 25.35
_diffrn_reflns_theta_max 25.35
_diffrn_reflns_theta_min 1.27
_diffrn_standards_decay_% 0
_diffrn_standards_interval_count 50
_diffrn_standards_interval_time 5
_diffrn_standards_number 2
_exptl_absorpt_coefficient_mu 0.862
_exptl_absorpt_correction_T_max 0.99999
_exptl_absorpt_correction_T_min 0.104020
_exptl_absorpt_correction_type empirical
_exptl_absorpt_process_details sadabs
_exptl_crystal_colour colorless
_exptl_crystal_density_diffrn 1.942
_exptl_crystal_density_method 'not measured'
_exptl_crystal_description block
_exptl_crystal_F_000 4560
_exptl_crystal_size_max 0.4
_exptl_crystal_size_mid 0.3
_exptl_crystal_size_min 0.3
_refine_diff_density_max 1.286
_refine_diff_density_min -1.495
_refine_diff_density_rms 0.161
_refine_ls_extinction_method none
_refine_ls_goodness_of_fit_ref 1.057
_refine_ls_hydrogen_treatment constr
_refine_ls_matrix_type full
_refine_ls_number_parameters 945
_refine_ls_number_reflns 6870
_refine_ls_number_restraints 2310
_refine_ls_restrained_S_all 1.016
_refine_ls_R_factor_all 0.1289
_refine_ls_R_factor_gt 0.1083
_refine_ls_shift/su_max 0.062
_refine_ls_shift/su_mean 0.004
_refine_ls_structure_factor_coef Fsqd
_refine_ls_weighting_details 'calc w=1/[\s^2^(Fo^2^)+(0.1763P)^2^+77.4596P] where P=(Fo^2^+2Fc^2^)/3'
_refine_ls_weighting_scheme calc
_refine_ls_wR_factor_gt 0.2846
_refine_ls_wR_factor_ref 0.3043
_reflns_number_gt 5204
_reflns_number_total 6870
_reflns_threshold_expression >2sigma(I)
_cod_data_source_file c0dt00347f.txt
_cod_data_source_block sh12xpr
_cod_original_sg_symbol_H-M C2/c
_cod_database_code 7026341

loop_
_symmetry_equiv_pos_as_xyz
'x, y, z'
'-x, y, -z+1/2'
'x+1/2, y+1/2, z'
'-x+1/2, y+1/2, -z+1/2'
'-x, -y, -z'
'x, -y, z-1/2'
'-x+1/2, -y+1/2, -z'
'x+1/2, -y+1/2, z-1/2'

loop_
_atom_site_label
_atom_site_type_symbol
_atom_site_fract_x
_atom_site_fract_y
_atom_site_fract_z
_atom_site_U_iso_or_equiv
_atom_site_adp_type
_atom_site_occupancy
_atom_site_symmetry_multiplicity
_atom_site_calc_flag
_atom_site_refinement_flags
_atom_site_disorder_assembly
_atom_site_disorder_group
Cu1 Cu 0.20835(4) 0.50546(7) 0.14210(2) 0.0341(3) Uani 1 1 d . . .
O1 O 0.1822(3) 0.5047(5) 0.19941(16) 0.0512(14) Uani 1 1 d . A .
O2 O 0.2692(4) 0.4039(6) 0.2314(2) 0.075(2) Uani 1 1 d . A .
C1 C 0.2180(6) 0.4580(9) 0.2296(3) 0.067(2) Uani 1 1 d U . .
C2 C 0.2016(9) 0.4954(16) 0.2725(4) 0.078(3) Uani 0.723(11) 1 d PDU A 1
F1 F 0.2266(6) 0.4370(10) 0.3037(3) 0.093(3) Uani 0.723(11) 1 d PDU A 1
F2 F 0.2279(7) 0.6009(9) 0.2826(3) 0.104(3) Uani 0.723(11) 1 d PDU A 1
F3 F 0.1357(6) 0.5051(11) 0.2704(3) 0.100(3) Uani 0.723(11) 1 d PDU A 1
C2' C 0.1808(15) 0.440(3) 0.2662(9) 0.079(3) Uani 0.277(11) 1 d PDU A 2
F1' F 0.2075(15) 0.380(3) 0.2961(8) 0.098(5) Uani 0.277(11) 1 d PDU A 2
F2' F 0.1761(19) 0.547(2) 0.2811(8) 0.100(4) Uani 0.277(11) 1 d PDU A 2
F3' F 0.1175(13) 0.406(3) 0.2590(7) 0.105(5) Uani 0.277(11) 1 d PDU A 2
P1 P 0.16271(9) 0.67128(15) 0.12183(5) 0.0376(5) Uani 1 1 d . B .
O3 O 0.1073(3) 0.7142(5) 0.14737(16) 0.0486(13) Uani 1 1 d D . .
C3 C 0.1238(11) 0.751(3) 0.1904(7) 0.054(3) Uani 0.38(3) 1 d PDU B 1
H3A H 0.1610 0.8048 0.1937 0.065 Uiso 0.38(3) 1 calc PR B 1
H3B H 0.1372 0.6885 0.2094 0.065 Uiso 0.38(3) 1 calc PR B 1
C4 C 0.0625(11) 0.8044(19) 0.2001(7) 0.060(3) Uani 0.38(3) 1 d PDU B 1
F4 F 0.0719(18) 0.844(3) 0.2387(7) 0.067(4) Uani 0.38(3) 1 d PDU B 1
F5 F 0.0458(16) 0.889(2) 0.1754(8) 0.079(4) Uani 0.38(3) 1 d PDU B 1
F6 F 0.0108(10) 0.737(3) 0.1955(9) 0.072(4) Uani 0.38(3) 1 d PDU B 1
C3' C 0.1265(7) 0.759(2) 0.1888(5) 0.052(2) Uani 0.62(3) 1 d PDU B 2
H3'1 H 0.1530 0.8267 0.1883 0.062 Uiso 0.62(3) 1 calc PR B 2
H3'2 H 0.1533 0.7048 0.2076 0.062 Uiso 0.62(3) 1 calc PR B 2
C4' C 0.0622(7) 0.7827(14) 0.2030(5) 0.059(2) Uani 0.62(3) 1 d PDU B 2
F4' F 0.0758(11) 0.8145(18) 0.2427(4) 0.075(4) Uani 0.62(3) 1 d PDU B 2
F5' F 0.0245(7) 0.8531(17) 0.1790(5) 0.076(3) Uani 0.62(3) 1 d PDU B 2
F6' F 0.0256(9) 0.6918(17) 0.2029(5) 0.082(3) Uani 0.62(3) 1 d PDU B 2
O4 O 0.2002(3) 0.7858(4) 0.11983(17) 0.0524(14) Uani 1 1 d D . .
C5 C 0.2661(7) 0.7963(13) 0.1105(3) 0.055(2) Uani 0.793(15) 1 d PDU B 1
H5A H 0.2937 0.7330 0.1224 0.066 Uiso 0.793(15) 1 calc PR B 1
H5B H 0.2873 0.8642 0.1235 0.066 Uiso 0.793(15) 1 calc PR B 1
C6 C 0.2629(5) 0.8005(9) 0.0643(3) 0.0622(19) Uani 0.793(15) 1 d PDU B 1
F7 F 0.2226(4) 0.8779(9) 0.0457(3) 0.088(3) Uani 0.793(15) 1 d PDU B 1
F8 F 0.3226(5) 0.8174(10) 0.0548(4) 0.091(3) Uani 0.793(15) 1 d PDU B 1
F9 F 0.2421(4) 0.7052(8) 0.0464(2) 0.073(2) Uani 0.793(15) 1 d PDU B 1
C5' C 0.268(3) 0.788(4) 0.1116(10) 0.060(3) Uani 0.207(15) 1 d PDU B 2
H5'1 H 0.2869 0.7128 0.1126 0.072 Uiso 0.207(15) 1 calc PR B 2
H5'2 H 0.2973 0.8336 0.1327 0.072 Uiso 0.207(15) 1 calc PR B 2
C6' C 0.2638(14) 0.836(2) 0.0692(9) 0.066(3) Uani 0.207(15) 1 d PDU B 2
F7' F 0.2324(15) 0.931(2) 0.0663(11) 0.076(5) Uani 0.207(15) 1 d PDU B 2
F8' F 0.3225(15) 0.855(3) 0.0598(16) 0.077(5) Uani 0.207(15) 1 d PDU B 2
F9' F 0.2290(16) 0.771(3) 0.0401(9) 0.076(4) Uani 0.207(15) 1 d PDU B 2
O5 O 0.1155(3) 0.6568(4) 0.07793(15) 0.0474(13) Uani 1 1 d D . .
C7 C 0.0596(9) 0.7303(16) 0.0628(5) 0.054(3) Uani 0.46(2) 1 d PDU B 1
H7A H 0.0737 0.8080 0.0670 0.064 Uiso 0.46(2) 1 calc PR B 1
H7B H 0.0226 0.7167 0.0780 0.064 Uiso 0.46(2) 1 calc PR B 1
C8 C 0.0380(8) 0.7072(14) 0.0178(5) 0.058(2) Uani 0.46(2) 1 d PDU B 1
F10 F 0.0878(8) 0.713(2) -0.0035(5) 0.085(4) Uani 0.46(2) 1 d PDU B 1
F11 F 0.0147(9) 0.6080(12) 0.0110(6) 0.075(4) Uani 0.46(2) 1 d PDU B 1
F12 F -0.0067(13) 0.781(2) 0.0010(9) 0.070(4) Uani 0.46(2) 1 d PDU B 1
C7' C 0.0769(9) 0.7487(14) 0.0556(5) 0.054(3) Uani 0.54(2) 1 d PDU B 2
H7'1 H 0.0506 0.7871 0.0739 0.065 Uiso 0.54(2) 1 calc PR B 2
H7'2 H 0.1067 0.8023 0.0453 0.065 Uiso 0.54(2) 1 calc PR B 2
C8' C 0.0330(8) 0.6941(12) 0.0205(5) 0.057(2) Uani 0.54(2) 1 d PDU B 2
F10' F 0.0682(9) 0.6544(14) -0.0068(4) 0.081(3) Uani 0.54(2) 1 d PDU B 2
F11' F 0.0005(7) 0.6102(12) 0.0315(6) 0.083(4) Uani 0.54(2) 1 d PDU B 2
F12' F -0.0111(12) 0.7638(17) -0.0002(8) 0.070(4) Uani 0.54(2) 1 d PDU B 2
P2 P 0.14297(9) 0.38226(17) 0.10308(6) 0.0394(5) Uani 1 1 d . C .
O6 O 0.1311(3) 0.3982(6) 0.05345(18) 0.0672(18) Uani 1 1 d D . .
C9 C 0.1832(13) 0.444(2) 0.0328(6) 0.070(3) Uani 0.496(17) 1 d PDU C 1
H9A H 0.2275 0.4374 0.0510 0.084 Uiso 0.496(17) 1 calc PR C 1
H9B H 0.1744 0.5229 0.0262 0.084 Uiso 0.496(17) 1 calc PR C 1
C10 C 0.1809(9) 0.3804(14) -0.0059(5) 0.073(2) Uani 0.496(17) 1 d PDU C 1
F13 F 0.1239(7) 0.3840(18) -0.0321(4) 0.091(3) Uani 0.496(17) 1 d PDU C 1
F14 F 0.2243(10) 0.414(2) -0.0287(6) 0.084(4) Uani 0.496(17) 1 d PDU C 1
F15 F 0.1873(10) 0.2736(10) 0.0031(6) 0.084(3) Uani 0.496(17) 1 d PDU C 1
C9' C 0.1766(16) 0.432(2) 0.0346(6) 0.074(3) Uani 0.504(17) 1 d PDU C 2
H9'1 H 0.2202 0.4112 0.0514 0.089 Uiso 0.504(17) 1 calc PR C 2
H9'2 H 0.1748 0.5136 0.0338 0.089 Uiso 0.504(17) 1 calc PR C 2
C10' C 0.1741(9) 0.3927(13) -0.0082(5) 0.072(2) Uani 0.504(17) 1 d PDU C 2
F13' F 0.1330(9) 0.4525(16) -0.0352(5) 0.101(4) Uani 0.504(17) 1 d PDU C 2
F14' F 0.2333(9) 0.402(2) -0.0181(7) 0.089(4) Uani 0.504(17) 1 d PDU C 2
F15' F 0.1508(10) 0.2916(12) -0.0160(5) 0.085(3) Uani 0.504(17) 1 d PDU C 2
O7 O 0.0672(3) 0.3737(6) 0.1051(2) 0.071(2) Uani 1 1 d D . .
C11 C 0.0481(8) 0.395(2) 0.1452(6) 0.096(4) Uani 0.423(11) 1 d PDU C 1
H11A H 0.0745 0.4572 0.1594 0.115 Uiso 0.423(11) 1 calc PR C 1
H11B H 0.0565 0.3297 0.1633 0.115 Uiso 0.423(11) 1 calc PR C 1
C12 C -0.0236(8) 0.4231(18) 0.1374(6) 0.101(3) Uani 0.423(11) 1 d PDU C 1
F16 F -0.0643(9) 0.3435(18) 0.1228(9) 0.122(5) Uani 0.423(11) 1 d PDU C 1
F17 F -0.0361(10) 0.460(2) 0.1731(7) 0.118(5) Uani 0.423(11) 1 d PDU C 1
F18 F -0.0396(11) 0.4966(16) 0.1067(7) 0.141(5) Uani 0.423(11) 1 d PDU C 1
C11' C 0.0285(9) 0.4517(15) 0.1229(7) 0.094(3) Uani 0.577(11) 1 d PDU C 2
H11C H 0.0013 0.4967 0.1008 0.113 Uiso 0.577(11) 1 calc PR C 2
H11D H 0.0576 0.5010 0.1424 0.113 Uiso 0.577(11) 1 calc PR C 2
C12' C -0.0146(7) 0.3858(14) 0.1454(6) 0.100(3) Uani 0.577(11) 1 d PDU C 2
F16' F -0.0468(7) 0.3032(13) 0.1240(6) 0.117(4) Uani 0.577(11) 1 d PDU C 2
F17' F -0.0584(7) 0.4430(16) 0.1608(6) 0.123(4) Uani 0.577(11) 1 d PDU C 2
F18' F 0.0250(7) 0.3391(14) 0.1781(5) 0.141(4) Uani 0.577(11) 1 d PDU C 2
O8 O 0.1672(3) 0.2602(5) 0.1110(2) 0.0640(16) Uani 1 1 d D . .
C13 C 0.1379(5) 0.1672(7) 0.0865(3) 0.078(2) Uani 1 1 d DU C .
H13A H 0.1703 0.1359 0.0704 0.094 Uiso 1 1 calc R . .
H13B H 0.0978 0.1908 0.0665 0.094 Uiso 1 1 calc R . .
C14 C 0.1195(5) 0.0837(7) 0.1156(3) 0.084(2) Uani 1 1 d DU . .
F19 F 0.0707(4) 0.1179(6) 0.1346(3) 0.119(3) Uani 1 1 d DU C .
F20 F 0.1685(4) 0.0518(7) 0.1443(3) 0.135(3) Uani 1 1 d DU C .
F21 F 0.0965(4) -0.0068(5) 0.0939(3) 0.112(3) Uani 1 1 d DU C .
P3 P 0.31785(10) 0.49024(18) 0.14583(6) 0.0460(5) Uani 1 1 d . D .
O9 O 0.3368(3) 0.5161(6) 0.1014(2) 0.0612(17) Uani 1 1 d D . .
C15 C 0.4061(7) 0.5186(17) 0.0985(5) 0.083(3) Uani 0.739(12) 1 d PDU D 1
H15A H 0.4300 0.4553 0.1134 0.100 Uiso 0.739(12) 1 calc PR D 1
H15B H 0.4272 0.5873 0.1107 0.100 Uiso 0.739(12) 1 calc PR D 1
C16 C 0.4076(9) 0.5129(14) 0.0529(5) 0.079(2) Uani 0.739(12) 1 d PDU D 1
F22 F 0.3721(5) 0.5901(11) 0.0304(3) 0.114(3) Uani 0.739(12) 1 d PDU D 1
F23 F 0.4685(8) 0.5214(18) 0.0451(6) 0.096(4) Uani 0.739(12) 1 d PDU D 1
F24 F 0.3825(6) 0.4175(10) 0.0380(4) 0.122(3) Uani 0.739(12) 1 d PDU D 1
C15' C 0.400(2) 0.449(5) 0.0829(17) 0.088(3) Uani 0.261(12) 1 d PU D 2
H15C H 0.4416 0.4473 0.1040 0.106 Uiso 0.261(12) 1 calc PR D 2
H15D H 0.3870 0.3730 0.0739 0.106 Uiso 0.261(12) 1 calc PR D 2
C16' C 0.405(4) 0.508(6) 0.053(2) 0.087(3) Uani 0.261(12) 1 d PU D 2
F22' F 0.3634(14) 0.489(3) 0.0214(9) 0.091(4) Uani 0.261(12) 1 d PU D 2
F23' F 0.465(3) 0.500(6) 0.038(2) 0.091(5) Uani 0.261(12) 1 d PU D 2
F24' F 0.4064(15) 0.561(3) 0.0907(10) 0.088(3) Uani 0.261(12) 1 d PU D 2
O10 O 0.3643(3) 0.5816(5) 0.1727(2) 0.0619(16) Uani 1 1 d D . .
C17 C 0.3779(11) 0.5767(14) 0.2178(5) 0.087(3) Uani 0.580(8) 1 d PDU D 1
H17A H 0.4262 0.5669 0.2284 0.105 Uiso 0.580(8) 1 calc PR D 1
H17B H 0.3535 0.5149 0.2279 0.105 Uiso 0.580(8) 1 calc PR D 1
C18 C 0.3543(8) 0.6841(12) 0.2320(4) 0.091(3) Uani 0.580(8) 1 d PDU D 1
F25 F 0.2919(6) 0.7005(11) 0.2165(4) 0.105(3) Uani 0.580(8) 1 d PDU D 1
F26 F 0.3657(9) 0.6886(13) 0.2727(3) 0.136(5) Uani 0.580(8) 1 d PDU D 1
F27 F 0.3895(7) 0.7639(10) 0.2184(4) 0.113(4) Uani 0.580(8) 1 d PDU D 1
C17' C 0.3711(11) 0.592(3) 0.2157(9) 0.089(3) Uani 0.420(8) 1 d PDU D 2
H17C H 0.3635 0.5204 0.2286 0.107 Uiso 0.420(8) 1 calc PR D 2
H17D H 0.3389 0.6461 0.2229 0.107 Uiso 0.420(8) 1 calc PR D 2
C18' C 0.4402(10) 0.6298(15) 0.2300(5) 0.097(3) Uani 0.420(8) 1 d PDU D 2
F25' F 0.4550(9) 0.6318(16) 0.2710(4) 0.112(4) Uani 0.420(8) 1 d PDU . 2
F26' F 0.4525(10) 0.7275(13) 0.2172(6) 0.116(5) Uani 0.420(8) 1 d PDU D 2
F27' F 0.4830(8) 0.5613(15) 0.2164(6) 0.113(4) Uani 0.420(8) 1 d PDU . 2
O11 O 0.3611(3) 0.3843(5) 0.16262(18) 0.0557(14) Uani 1 1 d D . .
C19 C 0.3328(5) 0.2774(7) 0.1648(2) 0.0574(19) Uani 1 1 d DU D .
H19A H 0.2849 0.2838 0.1662 0.069 Uiso 1 1 calc R . .
H19B H 0.3555 0.2387 0.1903 0.069 Uiso 1 1 calc R . .
C20 C 0.3412(4) 0.2148(7) 0.1269(2) 0.0641(17) Uani 1 1 d DU . .
F28 F 0.3085(3) 0.2619(5) 0.09235(15) 0.0712(14) Uani 1 1 d DU D .
F29 F 0.4043(3) 0.2037(6) 0.1225(2) 0.0906(18) Uani 1 1 d DU D .
F30 F 0.3175(4) 0.1135(5) 0.12934(19) 0.0852(16) Uani 1 1 d DU D .

loop_
_atom_site_aniso_label
_atom_site_aniso_U_11
_atom_site_aniso_U_22
_atom_site_aniso_U_33
_atom_site_aniso_U_23
_atom_site_aniso_U_13
_atom_site_aniso_U_12
Cu1 0.0321(5) 0.0429(5) 0.0282(5) -0.0020(3) 0.0083(3) -0.0013(3)
O1 0.049(3) 0.073(4) 0.033(3) 0.005(3) 0.011(2) 0.001(3)
O2 0.088(5) 0.088(5) 0.049(4) 0.012(3) 0.014(3) 0.035(4)
C1 0.085(5) 0.081(5) 0.039(3) 0.011(3) 0.023(4) 0.014(5)
C2 0.103(5) 0.094(6) 0.044(4) 0.013(4) 0.032(5) 0.025(5)
F1 0.140(7) 0.105(6) 0.035(3) 0.007(4) 0.015(4) 0.023(6)
F2 0.158(8) 0.099(5) 0.063(5) -0.011(4) 0.040(6) 0.010(5)
F3 0.107(5) 0.150(8) 0.054(5) 0.019(5) 0.045(4) 0.028(5)
C2' 0.102(6) 0.102(7) 0.041(5) 0.011(5) 0.031(5) 0.015(6)
F1' 0.137(10) 0.120(10) 0.041(8) 0.022(8) 0.028(7) 0.010(10)
F2' 0.140(11) 0.117(8) 0.052(8) -0.006(7) 0.040(9) 0.019(8)
F3' 0.108(7) 0.152(13) 0.066(10) 0.011(10) 0.042(7) -0.007(9)
P1 0.0431(10) 0.0421(10) 0.0282(8) -0.0054(7) 0.0084(7) 0.0004(8)
O3 0.038(3) 0.067(3) 0.042(3) -0.021(3) 0.010(2) 0.004(2)
C3 0.051(5) 0.064(6) 0.051(6) -0.016(5) 0.019(5) 0.003(5)
C4 0.053(4) 0.071(6) 0.061(5) -0.017(4) 0.020(4) 0.003(4)
F4 0.060(8) 0.079(10) 0.070(5) -0.032(6) 0.027(6) 0.003(7)
F5 0.083(10) 0.071(8) 0.086(7) -0.009(6) 0.022(8) 0.020(6)
F6 0.052(6) 0.091(9) 0.075(8) -0.021(7) 0.021(6) -0.005(6)
C3' 0.048(4) 0.061(5) 0.050(5) -0.013(4) 0.019(4) 0.006(4)
C4' 0.051(4) 0.070(5) 0.061(4) -0.019(4) 0.022(4) 0.000(4)
F4' 0.066(6) 0.104(10) 0.060(4) -0.030(5) 0.030(4) -0.001(6)
F5' 0.053(6) 0.091(7) 0.086(5) -0.016(5) 0.019(5) 0.022(5)
F6' 0.067(7) 0.097(8) 0.090(7) -0.017(6) 0.033(5) -0.023(6)
O4 0.065(4) 0.047(3) 0.050(3) -0.007(2) 0.023(3) -0.001(3)
C5 0.062(5) 0.054(5) 0.052(3) -0.002(3) 0.020(3) -0.017(4)
C6 0.067(4) 0.068(4) 0.057(4) 0.000(4) 0.026(4) -0.012(4)
F7 0.105(5) 0.087(5) 0.071(5) 0.029(4) 0.015(4) -0.001(4)
F8 0.084(4) 0.112(8) 0.091(6) -0.008(6) 0.051(4) -0.029(4)
F9 0.087(5) 0.082(5) 0.057(4) -0.019(4) 0.031(3) -0.016(4)
C5' 0.066(6) 0.061(6) 0.058(5) 0.001(5) 0.025(5) -0.014(6)
C6' 0.073(5) 0.068(6) 0.062(5) 0.004(5) 0.027(5) -0.011(5)
F7' 0.090(11) 0.063(8) 0.085(12) 0.018(7) 0.040(10) -0.009(8)
F8' 0.083(7) 0.084(12) 0.076(10) 0.004(10) 0.041(7) -0.016(7)
F9' 0.091(9) 0.082(9) 0.059(6) 0.000(8) 0.025(7) -0.016(9)
O5 0.060(3) 0.044(3) 0.035(3) -0.008(2) -0.001(2) 0.014(2)
C7 0.052(6) 0.049(6) 0.057(4) -0.001(5) 0.003(4) 0.005(5)
C8 0.051(5) 0.061(5) 0.058(4) 0.003(5) 0.002(4) 0.003(4)
F10 0.074(7) 0.119(10) 0.068(6) 0.009(8) 0.024(6) 0.011(6)
F11 0.081(7) 0.062(5) 0.073(8) -0.008(6) -0.015(6) 0.001(5)
F12 0.061(7) 0.069(7) 0.073(7) 0.012(7) -0.006(6) 0.009(6)
C7' 0.056(6) 0.052(5) 0.051(5) 0.001(4) 0.003(4) 0.001(4)
C8' 0.051(5) 0.058(5) 0.059(4) 0.005(4) 0.000(3) 0.000(3)
F10' 0.096(7) 0.085(8) 0.058(5) -0.014(5) 0.006(5) 0.018(6)
F11' 0.068(6) 0.075(6) 0.096(9) 0.020(6) -0.016(5) -0.022(5)
F12' 0.061(6) 0.067(7) 0.074(7) 0.010(6) -0.010(5) 0.006(5)
P2 0.0343(9) 0.0505(11) 0.0359(9) -0.0094(8) 0.0130(7) -0.0060(8)
O6 0.068(4) 0.095(5) 0.041(3) -0.017(3) 0.016(3) -0.021(4)
C9 0.103(7) 0.069(5) 0.047(5) -0.006(5) 0.036(5) -0.024(6)
C10 0.099(5) 0.076(5) 0.053(5) -0.013(4) 0.035(4) -0.022(5)
F13 0.108(6) 0.118(9) 0.051(5) -0.012(6) 0.024(4) -0.022(7)
F14 0.110(7) 0.096(7) 0.056(7) -0.008(6) 0.045(6) -0.021(7)
F15 0.110(9) 0.072(4) 0.085(8) -0.018(5) 0.054(6) -0.013(6)
C9' 0.109(7) 0.069(6) 0.053(4) -0.011(4) 0.035(5) -0.024(6)
C10' 0.097(5) 0.075(5) 0.053(4) -0.013(4) 0.035(4) -0.020(5)
F13' 0.118(7) 0.106(8) 0.073(6) -0.004(7) 0.003(6) -0.014(7)
F14' 0.098(6) 0.099(8) 0.082(9) -0.025(8) 0.045(6) -0.025(6)
F15' 0.114(9) 0.080(5) 0.072(7) -0.034(5) 0.049(6) -0.029(6)
O7 0.031(3) 0.106(5) 0.081(4) -0.038(4) 0.024(3) -0.012(3)
C11 0.054(5) 0.100(8) 0.151(9) -0.001(7) 0.062(6) 0.000(5)
C12 0.059(5) 0.104(8) 0.158(8) -0.003(6) 0.070(6) 0.005(5)
F16 0.048(7) 0.141(10) 0.188(11) -0.030(8) 0.052(8) 0.001(7)
F17 0.075(9) 0.128(10) 0.176(9) -0.024(7) 0.090(8) -0.014(8)
F18 0.118(10) 0.136(10) 0.181(10) 0.019(8) 0.059(9) 0.054(8)
C11' 0.055(6) 0.093(7) 0.153(9) 0.000(6) 0.067(6) 0.008(5)
C12' 0.059(5) 0.100(7) 0.158(8) 0.000(5) 0.062(5) -0.003(4)
F16' 0.055(7) 0.109(9) 0.201(9) -0.016(7) 0.059(6) -0.010(6)
F17' 0.074(8) 0.137(9) 0.184(11) -0.023(7) 0.093(7) -0.017(6)
F18' 0.116(9) 0.150(11) 0.163(10) 0.033(7) 0.042(6) -0.009(7)
O8 0.063(4) 0.046(3) 0.078(4) -0.019(3) -0.001(3) -0.008(3)
C13 0.070(6) 0.053(4) 0.109(6) -0.028(4) 0.011(4) -0.004(4)
C14 0.064(5) 0.050(4) 0.130(6) -0.014(4) 0.001(4) 0.002(4)
F19 0.112(5) 0.089(5) 0.166(7) -0.017(4) 0.056(5) -0.019(4)
F20 0.121(5) 0.080(5) 0.176(8) 0.018(5) -0.045(5) -0.005(4)
F21 0.094(5) 0.050(3) 0.181(7) -0.026(4) -0.006(4) -0.007(3)
P3 0.0331(10) 0.0621(13) 0.0424(11) 0.0058(9) 0.0058(8) 0.0030(9)
O9 0.029(3) 0.097(5) 0.061(4) 0.022(3) 0.017(3) 0.008(3)
C15 0.059(5) 0.118(8) 0.082(5) 0.010(5) 0.039(4) -0.006(6)
C16 0.053(4) 0.113(6) 0.083(5) 0.011(4) 0.043(4) -0.005(4)
F22 0.086(5) 0.160(8) 0.109(6) 0.054(6) 0.051(5) 0.028(5)
F23 0.058(4) 0.144(10) 0.103(9) 0.016(7) 0.056(5) 0.002(4)
F24 0.118(7) 0.135(7) 0.131(7) -0.037(6) 0.075(6) -0.031(5)
C15' 0.064(6) 0.120(8) 0.089(6) 0.007(6) 0.038(5) -0.007(6)
C16' 0.060(5) 0.122(7) 0.088(6) 0.007(5) 0.042(4) -0.005(5)
F22' 0.062(6) 0.135(11) 0.086(7) 0.005(7) 0.039(6) 0.004(9)
F23' 0.060(6) 0.125(13) 0.098(11) 0.010(9) 0.044(7) 0.002(9)
F24' 0.063(6) 0.122(8) 0.088(6) 0.006(6) 0.036(5) -0.003(6)
O10 0.048(3) 0.070(4) 0.063(4) 0.002(3) -0.003(3) -0.016(3)
C17 0.094(7) 0.088(6) 0.069(6) -0.007(5) -0.011(6) -0.025(5)
C18 0.109(6) 0.086(6) 0.072(5) -0.012(6) -0.003(6) -0.033(6)
F25 0.102(6) 0.117(9) 0.101(8) -0.021(7) 0.030(5) -0.015(6)
F26 0.198(13) 0.129(10) 0.075(5) -0.030(6) 0.010(6) -0.035(9)
F27 0.118(8) 0.091(6) 0.120(8) 0.009(6) -0.009(7) -0.041(6)
C17' 0.097(6) 0.090(7) 0.071(6) -0.008(6) -0.007(6) -0.023(6)
C18' 0.098(7) 0.099(6) 0.084(6) -0.010(6) -0.013(6) -0.020(6)
F25' 0.112(9) 0.122(9) 0.087(6) -0.015(6) -0.021(6) -0.022(8)
F26' 0.113(10) 0.101(7) 0.120(9) -0.004(7) -0.017(10) -0.037(7)
F27' 0.097(7) 0.127(8) 0.102(8) -0.013(8) -0.017(7) -0.001(7)
O11 0.041(3) 0.074(4) 0.048(3) 0.001(3) -0.001(2) 0.014(3)
C19 0.065(5) 0.066(4) 0.043(3) 0.005(3) 0.013(3) 0.018(4)
C20 0.062(4) 0.079(4) 0.053(4) -0.001(3) 0.016(3) 0.018(4)
F28 0.068(3) 0.104(4) 0.041(2) -0.005(2) 0.008(2) 0.007(3)
F29 0.064(3) 0.124(5) 0.088(4) -0.020(4) 0.024(3) 0.028(3)
F30 0.111(4) 0.080(3) 0.067(3) -0.017(3) 0.020(3) 0.004(3)

loop_
_atom_type_symbol
_atom_type_description
_atom_type_scat_dispersion_real
_atom_type_scat_dispersion_imag
_atom_type_scat_source
C C 0.0033 0.0016 'International Tables Vol C Tables 4.2.6.8 and 6.1.1.4'
H H 0.0000 0.0000 'International Tables Vol C Tables 4.2.6.8 and 6.1.1.4'
O O 0.0106 0.0060 'International Tables Vol C Tables 4.2.6.8 and 6.1.1.4'
F F 0.0171 0.0103 'International Tables Vol C Tables 4.2.6.8 and 6.1.1.4'
P P 0.1023 0.0942 'International Tables Vol C Tables 4.2.6.8 and 6.1.1.4'
Cu Cu 0.3201 1.2651 'International Tables Vol C Tables 4.2.6.8 and 6.1.1.4'

loop_
_geom_angle_atom_site_label_1
_geom_angle_atom_site_label_2
_geom_angle_atom_site_label_3
_geom_angle
_geom_angle_site_symmetry_3
O1 Cu1 P3 112.32(18) .
O1 Cu1 P2 106.69(18) .
P3 Cu1 P2 117.63(8) .
O1 Cu1 P1 96.20(17) .
P3 Cu1 P1 116.42(8) .
P2 Cu1 P1 105.10(8) .
C1 O1 Cu1 120.7(6) .
O2 C1 O1 130.6(8) .
O2 C1 C2' 115.0(13) .
O1 C1 C2' 112.0(13) .
O2 C1 C2 115.8(10) .
O1 C1 C2 112.4(9) .
C2' C1 C2 30.2(11) .
F1 C2 F3 110.1(13) .
F1 C2 F2 104.1(14) .
F3 C2 F2 105.6(13) .
F1 C2 C1 115.5(12) .
F3 C2 C1 110.9(14) .
F2 C2 C1 109.9(12) .
F1' C2' F3' 103(2) .
F1' C2' F2' 109(3) .
F3' C2' F2' 103(2) .
F1' C2' C1 118(2) .
F3' C2' C1 121(2) .
F2' C2' C1 102(2) .
O5 P1 O4 106.1(3) .
O5 P1 O3 97.6(3) .
O4 P1 O3 97.2(3) .
O5 P1 Cu1 108.2(2) .
O4 P1 Cu1 127.9(2) .
O3 P1 Cu1 115.4(2) .
C3' O3 C3 5(2) .
C3' O3 P1 120.5(6) .
C3 O3 P1 122.5(9) .
O3 C3 C4 106.4(14) .
F5 C4 F4 106.0(16) .
F5 C4 F6 107.6(16) .
F4 C4 F6 107.6(16) .
F5 C4 C3 110.1(17) .
F4 C4 C3 112.0(16) .
F6 C4 C3 113.1(17) .
O3 C3' C4' 104.9(11) .
F5' C4' F4' 112.7(12) .
F5' C4' F6' 105.9(11) .
F4' C4' F6' 105.2(12) .
F5' C4' C3' 113.3(12) .
F4' C4' C3' 108.5(12) .
F6' C4' C3' 111.0(12) .
C5 O4 C5' 4(2) .
C5 O4 P1 124.0(7) .
C5' O4 P1 120(2) .
O4 C5 C6 110.1(9) .
F7 C6 F8 107.8(9) .
F7 C6 F9 107.5(9) .
F8 C6 F9 105.4(8) .
F7 C6 C5 113.2(9) .
F8 C6 C5 111.4(9) .
F9 C6 C5 111.2(9) .
O4 C5' C6' 106(3) .
F8' C6' F7' 106.3(19) .
F8' C6' F9' 109(2) .
F7' C6' F9' 106.5(19) .
F8' C6' C5' 113(2) .
F7' C6' C5' 111(2) .
F9' C6' C5' 111(2) .
C7 O5 C7' 19.9(10) .
C7 O5 P1 123.0(7) .
C7' O5 P1 122.8(6) .
O5 C7 C8 106.9(12) .
F11 C8 F12 110.8(15) .
F11 C8 F10 104.7(14) .
F12 C8 F10 106.3(16) .
F11 C8 C7 112.3(14) .
F12 C8 C7 109.8(16) .
F10 C8 C7 112.8(14) .
C8' C7' O5 103.5(12) .
F11' C8' F12' 108.0(14) .
F11' C8' F10' 105.2(13) .
F12' C8' F10' 107.0(15) .
F11' C8' C7' 114.1(14) .
F12' C8' C7' 111.4(14) .
F10' C8' C7' 110.7(13) .
O7 P2 O8 102.3(4) .
O7 P2 O6 94.7(4) .
O8 P2 O6 105.4(4) .
O7 P2 Cu1 120.8(2) .
O8 P2 Cu1 113.7(2) .
O6 P2 Cu1 117.1(3) .
C9' O6 C9 3.5(18) .
C9' O6 P2 122.4(12) .
C9 O6 P2 121.3(10) .
O6 C9 C10 106.0(12) .
F13 C10 F14 103.4(14) .
F13 C10 F15 102.4(14) .
F14 C10 F15 111.9(15) .
F13 C10 C9 115.1(16) .
F14 C10 C9 113.5(14) .
F15 C10 C9 110.0(15) .
O6 C9' C10' 116.7(17) .
F14' C10' F13' 106.9(15) .
F14' C10' F15' 110.7(15) .
F13' C10' F15' 103.0(14) .
F14' C10' C9' 109.2(15) .
F13' C10' C9' 111.0(17) .
F15' C10' C9' 115.7(15) .
C11' O7 C11 41.7(12) .
C11' O7 P2 126.8(9) .
C11 O7 P2 117.1(8) .
O7 C11 C12 108.0(13) .
F16 C12 F17 111.3(16) .
F16 C12 F18 99.9(17) .
F17 C12 F18 111.8(18) .
F16 C12 C11 115.9(17) .
F17 C12 C11 105.9(15) .
F18 C12 C11 112.2(16) .
O7 C11' C12' 105.3(13) .
F17' C12' F16' 107.3(13) .
F17' C12' F18' 106.1(16) .
F16' C12' F18' 105.3(15) .
F17' C12' C11' 114.4(14) .
F16' C12' C11' 115.8(15) .
F18' C12' C11' 107.2(14) .
C13 O8 P2 124.2(6) .
O8 C13 C14 108.1(8) .
F20 C14 F19 107.6(10) .
F20 C14 F21 106.3(8) .
F19 C14 F21 106.2(8) .
F20 C14 C13 114.5(9) .
F19 C14 C13 112.3(8) .
F21 C14 C13 109.4(9) .
O9 P3 O11 105.0(3) .
O9 P3 O10 98.0(4) .
O11 P3 O10 97.9(3) .
O9 P3 Cu1 110.0(2) .
O11 P3 Cu1 124.9(2) .
O10 P3 Cu1 117.3(3) .
C15 O9 P3 118.0(7) .
C15 O9 F24' 20.5(14) .
P3 O9 F24' 129.0(12) .
C15 O9 C15' 34.8(19) .
P3 O9 C15' 122.9(17) .
F24' O9 C15' 49(2) .
O9 C15 C16 105.4(11) .
F23 C16 F22 106.1(15) .
F23 C16 F24 108.3(14) .
F22 C16 F24 106.5(15) .
F23 C16 C15 112.3(14) .
F22 C16 C15 114.1(14) .
F24 C16 C15 109.2(13) .
C16' C15' O9 100(5) .
C15' C16' F22' 114(7) .
C15' C16' F24' 64(5) .
F22' C16' F24' 137(6) .
C15' C16' F23' 117(6) .
F22' C16' F23' 101(5) .
F24' C16' F23' 118(6) .
C16' F24' O9 99(4) .
C17' O10 C17 9.2(17) .
C17' O10 P3 123.3(11) .
C17 O10 P3 120.4(9) .
O10 C17 C18 105.4(12) .
F25 C18 F26 111.6(14) .
F25 C18 F27 108.0(13) .
F26 C18 F27 107.5(13) .
F25 C18 C17 111.3(13) .
F26 C18 C17 110.1(13) .
F27 C18 C17 108.2(13) .
O10 C17' C18' 105.1(18) .
F26' C18' F25' 106.7(16) .
F26' C18' F27' 106.7(17) .
F25' C18' F27' 107.8(16) .
F26' C18' C17' 114.4(17) .
F25' C18' C17' 110.8(17) .
F27' C18' C17' 110.1(16) .
C18' F25' F27' 106.7(17) 2_655
C18' F27' F25' 96.9(15) 2_655
C19 O11 P3 123.2(5) .
O11 C19 C20 108.4(7) .
F28 C20 F29 107.4(7) .
F28 C20 F30 108.7(7) .
F29 C20 F30 106.3(7) .
F28 C20 C19 111.4(7) .
F29 C20 C19 113.7(7) .
F30 C20 C19 109.1(7) .

loop_
_geom_bond_atom_site_label_1
_geom_bond_atom_site_label_2
_geom_bond_distance
_geom_bond_site_symmetry_2
Cu1 O1 2.030(5) .
Cu1 P3 2.224(2) .
Cu1 P2 2.240(2) .
Cu1 P1 2.269(2) .
O1 C1 1.248(11) .
O2 C1 1.228(12) .
C1 C2' 1.54(3) .
C1 C2 1.561(16) .
C2 F1 1.266(15) .
C2 F3 1.34(2) .
C2 F2 1.41(2) .
C2' F1' 1.26(2) .
C2' F3' 1.33(3) .
C2' F2' 1.41(3) .
P1 O5 1.579(5) .
P1 O4 1.597(6) .
P1 O3 1.608(5) .
O3 C3' 1.439(17) .
O3 C3 1.450(16) .
C3 C4 1.491(14) .
C4 F5 1.310(14) .
C4 F4 1.324(13) .
C4 F6 1.324(14) .
C3' C4' 1.499(12) .
C4' F5' 1.310(12) .
C4' F4' 1.326(11) .
C4' F6' 1.335(12) .
O4 C5 1.438(13) .
O4 C5' 1.46(6) .
C5 C6 1.494(11) .
C6 F7 1.321(11) .
C6 F8 1.328(10) .
C6 F9 1.331(11) .
C5' C6' 1.487(15) .
C6' F8' 1.310(15) .
C6' F7' 1.321(15) .
C6' F9' 1.335(15) .
O5 C7 1.464(14) .
O5 C7' 1.481(19) .
C7 C8 1.474(13) .
C8 F11 1.302(13) .
C8 F12 1.323(13) .
C8 F10 1.333(13) .
C7' C8' 1.473(13) .
C8' F11' 1.303(12) .
C8' F12' 1.327(12) .
C8' F10' 1.330(13) .
P2 O7 1.563(5) .
P2 O8 1.572(6) .
P2 O6 1.599(6) .
O6 C9' 1.27(3) .
O6 C9 1.469(15) .
C9 C10 1.471(13) .
C10 F13 1.312(14) .
C10 F14 1.319(13) .
C10 F15 1.334(13) .
C9' C10' 1.465(13) .
C10' F14' 1.309(13) .
C10' F13' 1.317(14) .
C10' F15' 1.327(13) .
O7 C11' 1.424(18) .
O7 C11 1.452(15) .
C11 C12 1.478(14) .
C12 F16 1.307(14) .
C12 F17 1.313(14) .
C12 F18 1.338(14) .
C11' C12' 1.480(13) .
C12' F17' 1.303(13) .
C12' F16' 1.326(13) .
C12' F18' 1.340(14) .
O8 C13 1.450(9) .
C13 C14 1.483(11) .
C14 F20 1.296(10) .
C14 F19 1.333(10) .
C14 F21 1.346(9) .
P3 O9 1.593(6) .
P3 O11 1.601(6) .
P3 O10 1.611(6) .
O9 C15 1.437(13) .
O9 F24' 1.62(3) .
O9 C15' 1.73(5) .
C15 C16 1.488(14) .
C16 F23 1.317(14) .
C16 F22 1.323(15) .
C16 F24 1.325(15) .
C15' C16' 1.22(8) .
C16' F22' 1.24(8) .
C16' F24' 1.38(7) .
C16' F23' 1.41(6) .
O10 C17' 1.38(3) .
O10 C17 1.444(15) .
C17 C18 1.495(14) .
C18 F25 1.298(13) .
C18 F26 1.300(12) .
C18 F27 1.331(13) .
C17' C18' 1.478(14) .
C18' F26' 1.299(14) .
C18' F25' 1.312(14) .
C18' F27' 1.341(14) .
F25' F27' 1.52(3) 2_655
F27' F25' 1.52(3) 2_655
O11 C19 1.431(9) .
C19 C20 1.487(9) .
C20 F28 1.327(9) .
C20 F29 1.330(9) .
C20 F30 1.331(9) .

loop_
_geom_torsion_atom_site_label_1
_geom_torsion_atom_site_label_2
_geom_torsion_atom_site_label_3
_geom_torsion_atom_site_label_4
_geom_torsion
_geom_torsion_site_symmetry_4
P3 Cu1 O1 C1 -26.5(8) .
P2 Cu1 O1 C1 103.8(8) .
P1 Cu1 O1 C1 -148.4(8) .
Cu1 O1 C1 O2 -3.5(17) .
Cu1 O1 C1 C2' -164.4(16) .
Cu1 O1 C1 C2 162.9(10) .
O2 C1 C2 F1 -24(2) .
O1 C1 C2 F1 167.1(14) .
C2' C1 C2 F1 71(2) .
O2 C1 C2 F3 -150.6(13) .
O1 C1 C2 F3 40.9(18) .
C2' C1 C2 F3 -55(3) .
O2 C1 C2 F2 93.0(14) .
O1 C1 C2 F2 -75.5(15) .
C2' C1 C2 F2 -171(3) .
O2 C1 C2' F1' 6(4) .
O1 C1 C2' F1' 170(2) .
C2 C1 C2' F1' -93(3) .
O2 C1 C2' F3' -123(3) .
O1 C1 C2' F3' 42(3) .
C2 C1 C2' F3' 139(4) .
O2 C1 C2' F2' 124.9(19) .
O1 C1 C2' F2' -71(2) .
C2 C1 C2' F2' 26(2) .
O1 Cu1 P1 O5 -127.6(3) .
P3 Cu1 P1 O5 113.7(2) .
P2 Cu1 P1 O5 -18.4(2) .
O1 Cu1 P1 O4 103.5(3) .
P3 Cu1 P1 O4 -15.2(3) .
P2 Cu1 P1 O4 -147.3(3) .
O1 Cu1 P1 O3 -19.5(3) .
P3 Cu1 P1 O3 -138.2(2) .
P2 Cu1 P1 O3 89.7(2) .
O5 P1 O3 C3' -169.2(13) .
O4 P1 O3 C3' -61.7(13) .
Cu1 P1 O3 C3' 76.4(13) .
O5 P1 O3 C3 -174(2) .
O4 P1 O3 C3 -67(2) .
Cu1 P1 O3 C3 71(2) .
C3' O3 C3 C4 102(18) .
P1 O3 C3 C4 169.1(14) .
O3 C3 C4 F5 -61(3) .
O3 C3 C4 F4 -179(2) .
O3 C3 C4 F6 59(3) .
C3 O3 C3' C4' -61(16) .
P1 O3 C3' C4' -176.7(10) .
O3 C3' C4' F5' -59.9(19) .
O3 C3' C4' F4' 174.2(15) .
O3 C3' C4' F6' 59.0(18) .
O5 P1 O4 C5 -97.5(7) .
O3 P1 O4 C5 162.4(7) .
Cu1 P1 O4 C5 32.2(8) .
O5 P1 O4 C5' -99.7(15) .
O3 P1 O4 C5' 160.1(15) .
Cu1 P1 O4 C5' 29.9(16) .
C5' O4 C5 C6 113(29) .
P1 O4 C5 C6 86.0(11) .
O4 C5 C6 F7 54.3(14) .
O4 C5 C6 F8 175.9(10) .
O4 C5 C6 F9 -66.8(13) .
C5 O4 C5' C6' -44(26) .
P1 O4 C5' C6' 111(2) .
O4 C5' C6' F8' 172(3) .
O4 C5' C6' F7' 53(3) .
O4 C5' C6' F9' -65(3) .
O4 P1 O5 C7 -64.3(12) .
O3 P1 O5 C7 35.5(12) .
Cu1 P1 O5 C7 155.5(12) .
O4 P1 O5 C7' -40.5(11) .
O3 P1 O5 C7' 59.3(11) .
Cu1 P1 O5 C7' 179.3(10) .
C7' O5 C7 C8 71(3) .
P1 O5 C7 C8 167.0(11) .
O5 C7 C8 F11 64.5(19) .
O5 C7 C8 F12 -171.9(18) .
O5 C7 C8 F10 -53.5(19) .
C7 O5 C7' C8' -74(3) .
P1 O5 C7' C8' -171.1(9) .
O5 C7' C8' F11' 49.9(17) .
O5 C7' C8' F12' 172.5(16) .
O5 C7' C8' F10' -68.5(16) .
O1 Cu1 P2 O7 41.7(4) .
P3 Cu1 P2 O7 168.9(4) .
P1 Cu1 P2 O7 -59.7(4) .
O1 Cu1 P2 O8 -80.6(3) .
P3 Cu1 P2 O8 46.6(3) .
P1 Cu1 P2 O8 178.0(3) .
O1 Cu1 P2 O6 156.0(3) .
P3 Cu1 P2 O6 -76.8(3) .
P1 Cu1 P2 O6 54.6(3) .
O7 P2 O6 C9' 165.1(17) .
O8 P2 O6 C9' -90.7(17) .
Cu1 P2 O6 C9' 36.8(18) .
O7 P2 O6 C9 161.2(14) .
O8 P2 O6 C9 -94.6(14) .
Cu1 P2 O6 C9 32.9(14) .
P2 O6 C9 C10 140.1(13) .
O6 C9 C10 F13 60(2) .
O6 C9 C10 F14 178.7(19) .
O6 C9 C10 F15 -55(2) .
P2 O6 C9' C10' 149.6(16) .
O6 C9' C10' F14' -159(2) .
O6 C9' C10' F13' 84(3) .
O6 C9' C10' F15' -33(3) .
O8 P2 O7 C11' 142.0(13) .
O6 P2 O7 C11' -111.1(13) .
Cu1 P2 O7 C11' 14.4(14) .
O8 P2 O7 C11 93.6(14) .
O6 P2 O7 C11 -159.5(14) .
Cu1 P2 O7 C11 -34.0(15) .
C11' O7 C11 C12 43.6(17) .
P2 O7 C11 C12 159.5(13) .
O7 C11 C12 F16 67(2) .
O7 C11 C12 F17 -169(2) .
O7 C11 C12 F18 -47(2) .
C11 O7 C11' C12' -47.9(17) .
P2 O7 C11' C12' -138.8(12) .
O7 C11' C12' F17' -174.2(17) .
O7 C11' C12' F16' -49(2) .
O7 C11' C12' F18' 68.5(19) .
O7 P2 O8 C13 55.3(8) .
O6 P2 O8 C13 -43.2(8) .
Cu1 P2 O8 C13 -172.7(6) .
P2 O8 C13 C14 -126.7(8) .
O8 C13 C14 F20 -56.5(11) .
O8 C13 C14 F19 66.5(11) .
O8 C13 C14 F21 -175.7(8) .
O1 Cu1 P3 O9 -168.3(3) .
P2 Cu1 P3 O9 67.3(3) .
P1 Cu1 P3 O9 -58.7(3) .
O1 Cu1 P3 O11 65.6(3) .
P2 Cu1 P3 O11 -58.8(3) .
P1 Cu1 P3 O11 175.2(3) .
O1 Cu1 P3 O10 -57.6(3) .
P2 Cu1 P3 O10 178.0(3) .
P1 Cu1 P3 O10 51.9(3) .
O11 P3 O9 C15 -48.0(11) .
O10 P3 O9 C15 52.4(11) .
Cu1 P3 O9 C15 175.3(10) .
O11 P3 O9 F24' -68.9(16) .
O10 P3 O9 F24' 31.6(17) .
Cu1 P3 O9 F24' 154.5(16) .
O11 P3 O9 C15' -8(2) .
O10 P3 O9 C15' 93(2) .
Cu1 P3 O9 C15' -144(2) .
P3 O9 C15 C16 164.6(10) .
F24' O9 C15 C16 -68(4) .
C15' O9 C15 C16 56(3) .
O9 C15 C16 F23 176.0(16) .
O9 C15 C16 F22 55.2(18) .
O9 C15 C16 F24 -63.8(17) .
C15 O9 C15' C16' -75(5) .
P3 O9 C15' C16' -167(4) .
F24' O9 C15' C16' -52(5) .
O9 C15' C16' F22' -81(7) .
O9 C15' C16' F24' 51(3) .
O9 C15' C16' F23' 161(5) .
C15' C16' F24' O9 -55(4) .
F22' C16' F24' O9 43(10) .
F23' C16' F24' O9 -163(5) .
C15 O9 F24' C16' 83(6) .
P3 O9 F24' C16' 147(3) .
C15' O9 F24' C16' 44(4) .
O9 P3 O10 C17' -175.6(16) .
O11 P3 O10 C17' -69.2(16) .
Cu1 P3 O10 C17' 67.0(16) .
O9 P3 O10 C17 -165.3(10) .
O11 P3 O10 C17 -58.9(10) .
Cu1 P3 O10 C17 77.3(10) .
C17' O10 C17 C18 -11(9) .
P3 O10 C17 C18 -122.5(12) .
O10 C17 C18 F25 57.0(18) .
O10 C17 C18 F26 -178.7(14) .
O10 C17 C18 F27 -61.5(17) .
C17 O10 C17' C18' 73(9) .
P3 O10 C17' C18' 147.1(12) .
O10 C17' C18' F26' 66(2) .
O10 C17' C18' F25' -173.4(19) .
O10 C17' C18' F27' -54(2) .
F26' C18' F25' F27' -110(2) 2_655
F27' C18' F25' F27' 3.9(19) 2_655
C17' C18' F25' F27' 124.4(17) 2_655
F26' C18' F27' F25' 45.7(16) 2_655
F25' C18' F27' F25' -68.6(17) 2_655
C17' C18' F27' F25' 170.4(18) 2_655
O9 P3 O11 C19 -108.1(6) .
O10 P3 O11 C19 151.4(6) .
Cu1 P3 O11 C19 20.1(7) .
P3 O11 C19 C20 97.0(7) .
O11 C19 C20 F28 -62.6(9) .
O11 C19 C20 F29 58.9(10) .
O11 C19 C20 F30 177.4(7) .
